data_7709594
loop_
_publ_author_name
'Rungthanaphatsophon, Pokpong'
'Rath, Nigam'
'Neely, Jamie'

_publ_section_title
;
 Iron(II) Complexes Supported by Pyrazolyl-Substituted Cyclopentadienyl
 Ligands: Synthesis and Characterization
;
_journal_name_full 'Dalton Transactions'
_journal_paper_doi 10.1039/D2DT00199C
_journal_year 2022
_chemical_formula_moiety 'C37 H45 Cl Fe N4, C4 H10 O'
_chemical_formula_sum 'C41 H55 Cl Fe N4 O'
_chemical_formula_weight 711.19
_space_group_crystal_system monoclinic
_space_group_IT_number 14
_space_group_name_Hall '-P 2yn'
_space_group_name_H-M_alt 'P 1 21/n 1'
_atom_sites_solution_hydrogens geom
_atom_sites_solution_primary dual
_atom_sites_solution_secondary difmap
_audit_creation_method SHELXL-2018/3
_audit_update_record
;
2022-02-15 deposited with the CCDC.	2022-02-22 downloaded from the CCDC.
;
_cell_angle_alpha 90
_cell_angle_beta 102.712(2)
_cell_angle_gamma 90
_cell_formula_units_Z 4
_cell_length_a 9.8764(3)
_cell_length_b 20.9524(7)
_cell_length_c 18.1496(5)
_cell_measurement_reflns_used 9926
_cell_measurement_temperature 100(2)
_cell_measurement_theta_max 74.55
_cell_measurement_theta_min 3.27
_cell_volume 3663.7(2)
_computing_cell_refinement 'SAINT V8.34A (Bruker AXS Inc., 2013)'
_computing_data_collection 'Bruker APEX2'
_computing_data_reduction 'SAINT V8.34A (Bruker AXS Inc., 2013)'
_computing_molecular_graphics 'Bruker SHELXTL'
_computing_publication_material 'APEX3 v2018.7--RC8 (Bruker AXS, 2018)'
_computing_structure_refinement 'SHELXL-2018/3 (Sheldrick, 2018)'
_computing_structure_solution 'SHELXT-2014 (Sheldrick, 2008)'
_diffrn_ambient_temperature 100(2)
_diffrn_detector_area_resol_mean 7.41
_diffrn_measured_fraction_theta_full 0.998
_diffrn_measured_fraction_theta_max 0.994
_diffrn_measurement_device_type 'Bruker D8 VENTURE'
_diffrn_measurement_method '\w and \f scans'
_diffrn_radiation_type CuK\a
_diffrn_radiation_wavelength 1.54178
_diffrn_reflns_av_R_equivalents 0.1099
_diffrn_reflns_av_unetI/netI 0.0796
_diffrn_reflns_Laue_measured_fraction_full 0.998
_diffrn_reflns_Laue_measured_fraction_max 0.994
_diffrn_reflns_limit_h_max 12
_diffrn_reflns_limit_h_min -10
_diffrn_reflns_limit_k_max 26
_diffrn_reflns_limit_k_min -25
_diffrn_reflns_limit_l_max 22
_diffrn_reflns_limit_l_min -20
_diffrn_reflns_number 38167
_diffrn_reflns_point_group_measured_fraction_full 0.998
_diffrn_reflns_point_group_measured_fraction_max 0.994
_diffrn_reflns_theta_full 67.679
_diffrn_reflns_theta_max 74.575
_diffrn_reflns_theta_min 3.268
_diffrn_source 'microfocus sealed tube'
_exptl_absorpt_coefficient_mu 4.253
_exptl_absorpt_correction_T_max 0.4709
_exptl_absorpt_correction_T_min 0.1858
_exptl_absorpt_correction_type multi-scan
_exptl_absorpt_process_details 'SADABS V2016/2 (Bruker AXS Inc.)'
_exptl_crystal_colour colourless
_exptl_crystal_density_diffrn 1.289
_exptl_crystal_density_method 'not measured'
_exptl_crystal_description needle
_exptl_crystal_F_000 1520
_exptl_crystal_size_max 0.312
_exptl_crystal_size_mid 0.028
_exptl_crystal_size_min 0.024
_refine_diff_density_max 0.781
_refine_diff_density_min -1.053
_refine_diff_density_rms 0.094
_refine_ls_extinction_method none
_refine_ls_goodness_of_fit_ref 1.048
_refine_ls_hydrogen_treatment constr
_refine_ls_matrix_type full
_refine_ls_number_parameters 443
_refine_ls_number_reflns 7458
_refine_ls_number_restraints 0
_refine_ls_restrained_S_all 1.048
_refine_ls_R_factor_all 0.0810
_refine_ls_R_factor_gt 0.0631
_refine_ls_shift/su_max 0.000
_refine_ls_shift/su_mean 0.000
_refine_ls_structure_factor_coef Fsqd
_refine_ls_weighting_details 'w=1/[\s^2^(Fo^2^)+(0.0997P)^2^+1.3555P] where P=(Fo^2^+2Fc^2^)/3'
_refine_ls_weighting_scheme calc
_refine_ls_wR_factor_gt 0.1578
_refine_ls_wR_factor_ref 0.1732
_reflns_Friedel_coverage 0.000
_reflns_number_gt 5917
_reflns_number_total 7458
_reflns_threshold_expression 'I > 2\s(I)'
_cod_data_source_file d2dt00199c2.cif
_cod_data_source_block n10119
_cod_original_sg_symbol_H-M 'P 21/n'
_cod_database_code 7709594
_shelx_shelxl_version_number 2018/3
_shelx_space_group_comment
; 
The symmetry employed for this shelxl refinement is uniquely defined 
by the following loop, which should always be used as a source of 
symmetry information in preference to the above space-group names. 
They are only intended as comments. 
;
_shelx_estimated_absorpt_t_min 0.350
_shelx_estimated_absorpt_t_max 0.905

loop_
_space_group_symop_operation_xyz
'x, y, z'
'-x+1/2, y+1/2, -z+1/2'
'-x, -y, -z'
'x-1/2, -y-1/2, z-1/2'

loop_
_atom_site_label
_atom_site_type_symbol
_atom_site_fract_x
_atom_site_fract_y
_atom_site_fract_z
_atom_site_U_iso_or_equiv
_atom_site_adp_type
_atom_site_occupancy
_atom_site_site_symmetry_order
_atom_site_calc_flag
_atom_site_refinement_flags_posn
_atom_site_refinement_flags_adp
_atom_site_refinement_flags_occupancy
_atom_site_disorder_assembly
_atom_site_disorder_group
Fe1 Fe 0.14754(4) 0.63267(2) 0.67997(3) 0.01735(15) Uani 1 1 d . . . . .
Cl1 Cl -0.04044(6) 0.61079(4) 0.73044(5) 0.02592(19) Uani 1 1 d . . . . .
N1 N 0.3002(2) 0.67993(12) 0.76783(14) 0.0160(5) Uani 1 1 d . . . . .
N2 N 0.4350(2) 0.68225(12) 0.75981(13) 0.0146(5) Uani 1 1 d . . . . .
N3 N 0.3001(2) 0.55873(12) 0.70375(14) 0.0169(5) Uani 1 1 d . . . . .
N4 N 0.4382(2) 0.57491(12) 0.71745(14) 0.0149(5) Uani 1 1 d . . . . .
C1 C 0.2788(3) 0.66955(15) 0.59502(16) 0.0161(6) Uani 1 1 d . . . . .
C2 C 0.1935(3) 0.62064(16) 0.55414(18) 0.0204(6) Uani 1 1 d . . . . .
H2 H 0.225592 0.582151 0.536203 0.024 Uiso 1 1 calc R U . . .
C3 C 0.0533(3) 0.63909(17) 0.54487(18) 0.0246(7) Uani 1 1 d . . . . .
H3 H -0.024838 0.614965 0.519935 0.030 Uiso 1 1 calc R U . . .
C4 C 0.0488(3) 0.69895(17) 0.57860(18) 0.0241(7) Uani 1 1 d . . . . .
H4 H -0.032722 0.722445 0.580249 0.029 Uiso 1 1 calc R U . . .
C5 C 0.1874(3) 0.71849(15) 0.60995(17) 0.0193(6) Uani 1 1 d . . . . .
H5 H 0.214586 0.757256 0.636205 0.023 Uiso 1 1 calc R U . . .
C6 C 0.4372(2) 0.66533(14) 0.62042(16) 0.0144(5) Uani 1 1 d . . . . .
C7 C 0.4805(3) 0.64033(14) 0.70562(16) 0.0140(5) Uani 1 1 d . . . . .
H7 H 0.584272 0.640606 0.719296 0.017 Uiso 1 1 calc R U . . .
C8 C 0.2934(3) 0.71709(15) 0.82598(17) 0.0186(6) Uani 1 1 d . . . . .
C9 C 0.4237(3) 0.74316(15) 0.85722(17) 0.0195(6) Uani 1 1 d . . . . .
H9 H 0.446245 0.771172 0.899300 0.023 Uiso 1 1 calc R U . . .
C10 C 0.5130(3) 0.72016(14) 0.81485(17) 0.0169(6) Uani 1 1 d . . . . .
C11 C 0.1595(3) 0.72766(17) 0.85085(19) 0.0237(7) Uani 1 1 d . . . . .
H11 H 0.107306 0.686405 0.845316 0.028 Uiso 1 1 calc R U . . .
C12 C 0.0712(3) 0.7768(2) 0.8003(2) 0.0343(8) Uani 1 1 d . . . . .
H12A H 0.117894 0.818307 0.807160 0.051 Uiso 1 1 calc R U . . .
H12B H -0.019355 0.780213 0.813809 0.051 Uiso 1 1 calc R U . . .
H12C H 0.057990 0.763487 0.747465 0.051 Uiso 1 1 calc R U . . .
C13 C 0.1867(3) 0.7475(2) 0.9336(2) 0.0301(8) Uani 1 1 d . . . . .
H13A H 0.244543 0.715213 0.964677 0.045 Uiso 1 1 calc R U . . .
H13B H 0.098260 0.751352 0.949267 0.045 Uiso 1 1 calc R U . . .
H13C H 0.234889 0.788692 0.940006 0.045 Uiso 1 1 calc R U . . .
C14 C 0.6647(3) 0.73541(14) 0.82465(17) 0.0167(6) Uani 1 1 d . . . . .
H14 H 0.702881 0.711924 0.785759 0.020 Uiso 1 1 calc R U . . .
C15 C 0.7438(3) 0.71540(16) 0.90383(18) 0.0236(7) Uani 1 1 d . . . . .
H15A H 0.705484 0.737903 0.941966 0.035 Uiso 1 1 calc R U . . .
H15B H 0.842233 0.726263 0.910124 0.035 Uiso 1 1 calc R U . . .
H15C H 0.734314 0.669255 0.909922 0.035 Uiso 1 1 calc R U . . .
C16 C 0.6799(3) 0.80722(15) 0.81406(19) 0.0212(6) Uani 1 1 d . . . . .
H16A H 0.627733 0.819680 0.763746 0.032 Uiso 1 1 calc R U . . .
H16B H 0.778191 0.817771 0.819061 0.032 Uiso 1 1 calc R U . . .
H16C H 0.643591 0.830249 0.852565 0.032 Uiso 1 1 calc R U . . .
C17 C 0.2949(3) 0.49788(14) 0.72454(16) 0.0174(6) Uani 1 1 d . . . . .
C18 C 0.4292(3) 0.47467(15) 0.75173(18) 0.0194(6) Uani 1 1 d . . . . .
H18 H 0.454081 0.432725 0.769582 0.023 Uiso 1 1 calc R U . . .
C19 C 0.5186(3) 0.52428(14) 0.74766(16) 0.0158(6) Uani 1 1 d . . . . .
C20 C 0.1559(3) 0.46516(15) 0.71820(19) 0.0219(6) Uani 1 1 d . . . . .
H20 H 0.093193 0.495884 0.736564 0.026 Uiso 1 1 calc R U . . .
C21 C 0.0887(3) 0.4487(2) 0.6365(2) 0.0352(9) Uani 1 1 d . . . . .
H21A H 0.080424 0.487474 0.605572 0.053 Uiso 1 1 calc R U . . .
H21B H -0.003733 0.430698 0.634006 0.053 Uiso 1 1 calc R U . . .
H21C H 0.146295 0.417438 0.617359 0.053 Uiso 1 1 calc R U . . .
C22 C 0.1685(3) 0.40600(17) 0.7681(2) 0.0284(7) Uani 1 1 d . . . . .
H22A H 0.223563 0.373549 0.749085 0.043 Uiso 1 1 calc R U . . .
H22B H 0.075758 0.389038 0.767430 0.043 Uiso 1 1 calc R U . . .
H22C H 0.214297 0.417386 0.820014 0.043 Uiso 1 1 calc R U . . .
C23 C 0.6740(3) 0.52609(14) 0.77738(17) 0.0173(6) Uani 1 1 d . . . . .
H23 H 0.710822 0.566347 0.759528 0.021 Uiso 1 1 calc R U . . .
C24 C 0.7433(3) 0.46925(16) 0.7474(2) 0.0246(7) Uani 1 1 d . . . . .
H24A H 0.708747 0.429416 0.764850 0.037 Uiso 1 1 calc R U . . .
H24B H 0.844067 0.471787 0.766146 0.037 Uiso 1 1 calc R U . . .
H24C H 0.721314 0.470159 0.692072 0.037 Uiso 1 1 calc R U . . .
C25 C 0.7072(3) 0.52629(17) 0.86368(19) 0.0253(7) Uani 1 1 d . . . . .
H25A H 0.661860 0.562900 0.881690 0.038 Uiso 1 1 calc R U . . .
H25B H 0.807878 0.529403 0.882695 0.038 Uiso 1 1 calc R U . . .
H25C H 0.673252 0.486706 0.882005 0.038 Uiso 1 1 calc R U . . .
C26 C 0.5139(3) 0.72981(14) 0.61743(16) 0.0158(6) Uani 1 1 d . . . . .
C27 C 0.4468(3) 0.78537(15) 0.58656(17) 0.0189(6) Uani 1 1 d . . . . .
H27 H 0.348515 0.785670 0.570672 0.023 Uiso 1 1 calc R U . . .
C28 C 0.5213(3) 0.84047(16) 0.57860(19) 0.0244(7) Uani 1 1 d . . . . .
H28 H 0.473205 0.877511 0.556753 0.029 Uiso 1 1 calc R U . . .
C29 C 0.6646(3) 0.84201(16) 0.60207(18) 0.0242(7) Uani 1 1 d . . . . .
H29 H 0.714811 0.879947 0.597593 0.029 Uiso 1 1 calc R U . . .
C30 C 0.7335(3) 0.78667(16) 0.63242(18) 0.0212(6) Uani 1 1 d . . . . .
H30 H 0.831768 0.786810 0.648482 0.025 Uiso 1 1 calc R U . . .
C31 C 0.6597(3) 0.73137(15) 0.63938(16) 0.0183(6) Uani 1 1 d . . . . .
H31 H 0.708573 0.693927 0.659310 0.022 Uiso 1 1 calc R U . . .
C32 C 0.4971(3) 0.62161(14) 0.56684(17) 0.0156(6) Uani 1 1 d . . . . .
C33 C 0.4448(3) 0.62825(14) 0.48887(17) 0.0182(6) Uani 1 1 d . . . . .
H33 H 0.369036 0.656244 0.470981 0.022 Uiso 1 1 calc R U . . .
C34 C 0.5023(3) 0.59443(16) 0.43748(17) 0.0202(6) Uani 1 1 d . . . . .
H34 H 0.464705 0.599190 0.384911 0.024 Uiso 1 1 calc R U . . .
C35 C 0.6143(3) 0.55369(16) 0.46196(18) 0.0206(6) Uani 1 1 d . . . . .
H35 H 0.652669 0.530213 0.426666 0.025 Uiso 1 1 calc R U . . .
C36 C 0.6688(3) 0.54798(15) 0.53869(19) 0.0227(6) Uani 1 1 d . . . . .
H36 H 0.746069 0.520774 0.556393 0.027 Uiso 1 1 calc R U . . .
C37 C 0.6110(3) 0.58189(15) 0.59000(17) 0.0190(6) Uani 1 1 d . . . . .
H37 H 0.650645 0.577768 0.642437 0.023 Uiso 1 1 calc R U . . .
O1S O 0.8319(2) 0.92314(12) 0.48035(14) 0.0301(5) Uani 1 1 d . . . . .
C1S C 0.7517(4) 0.9510(2) 0.4143(2) 0.0349(8) Uani 1 1 d . . . . .
H1SA H 0.745217 0.921232 0.371293 0.042 Uiso 1 1 calc R U . . .
H1SB H 0.797220 0.990652 0.402401 0.042 Uiso 1 1 calc R U . . .
C2S C 0.6107(4) 0.9660(3) 0.4249(2) 0.0459(11) Uani 1 1 d . . . . .
H2SA H 0.557253 0.986905 0.379401 0.069 Uiso 1 1 calc R U . . .
H2SB H 0.617563 0.994502 0.468311 0.069 Uiso 1 1 calc R U . . .
H2SC H 0.564049 0.926388 0.433890 0.069 Uiso 1 1 calc R U . . .
C3S C 0.9685(4) 0.9097(2) 0.4747(2) 0.0359(8) Uani 1 1 d . . . . .
H3S1 H 1.016391 0.949810 0.466686 0.043 Uiso 1 1 calc R U . . .
H3S2 H 0.967477 0.881355 0.430925 0.043 Uiso 1 1 calc R U . . .
C4S C 1.0439(4) 0.8781(2) 0.5453(3) 0.0487(11) Uani 1 1 d . . . . .
H4SA H 1.140806 0.871101 0.542636 0.073 Uiso 1 1 calc R U . . .
H4SB H 0.999962 0.837058 0.551080 0.073 Uiso 1 1 calc R U . . .
H4SC H 1.040579 0.905474 0.588682 0.073 Uiso 1 1 calc R U . . .

loop_
_atom_site_aniso_label
_atom_site_aniso_U_11
_atom_site_aniso_U_22
_atom_site_aniso_U_33
_atom_site_aniso_U_23
_atom_site_aniso_U_13
_atom_site_aniso_U_12
Fe1 0.0071(2) 0.0237(3) 0.0188(3) -0.00015(19) -0.00240(17) -0.00132(15)
Cl1 0.0102(3) 0.0337(4) 0.0328(4) 0.0009(3) 0.0024(3) -0.0036(3)
N1 0.0058(9) 0.0246(13) 0.0160(12) 0.0006(10) -0.0012(8) -0.0015(8)
N2 0.0060(9) 0.0208(12) 0.0152(11) -0.0014(10) -0.0017(8) -0.0009(8)
N3 0.0075(9) 0.0207(13) 0.0200(12) 0.0000(10) -0.0024(9) -0.0031(8)
N4 0.0076(9) 0.0163(12) 0.0182(12) 0.0016(10) -0.0028(8) -0.0023(8)
C1 0.0094(11) 0.0246(15) 0.0130(13) 0.0001(12) -0.0005(10) -0.0008(10)
C2 0.0105(12) 0.0277(16) 0.0205(15) -0.0024(13) -0.0020(11) -0.0003(11)
C3 0.0110(13) 0.0414(19) 0.0179(15) -0.0001(14) -0.0045(11) -0.0044(12)
C4 0.0113(12) 0.0367(19) 0.0223(16) 0.0048(14) -0.0009(11) 0.0070(11)
C5 0.0133(12) 0.0224(15) 0.0202(15) 0.0000(12) -0.0010(11) 0.0047(10)
C6 0.0086(11) 0.0182(14) 0.0145(13) 0.0007(11) -0.0017(10) 0.0000(9)
C7 0.0085(11) 0.0174(14) 0.0153(13) 0.0016(11) 0.0009(10) -0.0013(9)
C8 0.0135(12) 0.0229(15) 0.0183(14) -0.0018(12) 0.0008(11) 0.0022(10)
C9 0.0123(12) 0.0245(16) 0.0206(15) -0.0070(12) 0.0013(11) -0.0008(10)
C10 0.0096(11) 0.0204(14) 0.0175(14) -0.0016(12) -0.0040(10) -0.0015(10)
C11 0.0132(12) 0.0330(18) 0.0248(16) -0.0057(14) 0.0042(11) -0.0022(11)
C12 0.0183(14) 0.049(2) 0.035(2) 0.0006(18) 0.0042(13) 0.0115(14)
C13 0.0206(14) 0.045(2) 0.0253(17) -0.0045(16) 0.0070(13) 0.0015(13)
C14 0.0098(11) 0.0207(15) 0.0169(14) -0.0018(12) -0.0028(10) -0.0029(10)
C15 0.0131(12) 0.0279(17) 0.0248(16) 0.0054(13) -0.0068(11) -0.0010(11)
C16 0.0120(12) 0.0202(15) 0.0294(17) -0.0013(13) 0.0005(11) -0.0021(10)
C17 0.0142(12) 0.0193(15) 0.0175(14) -0.0012(12) 0.0007(10) -0.0059(10)
C18 0.0152(12) 0.0165(14) 0.0241(15) 0.0025(12) -0.0006(11) -0.0031(10)
C19 0.0127(12) 0.0158(14) 0.0168(14) 0.0017(11) -0.0010(10) 0.0007(10)
C20 0.0119(12) 0.0226(15) 0.0292(17) -0.0013(13) -0.0002(11) -0.0074(11)
C21 0.0235(15) 0.049(2) 0.0286(18) -0.0030(17) -0.0052(14) -0.0174(15)
C22 0.0227(14) 0.0284(17) 0.0321(18) 0.0027(15) 0.0020(13) -0.0098(12)
C23 0.0114(11) 0.0185(14) 0.0195(14) 0.0009(12) -0.0023(10) -0.0019(10)
C24 0.0149(12) 0.0269(17) 0.0298(17) 0.0011(14) 0.0000(12) 0.0024(11)
C25 0.0183(13) 0.0318(18) 0.0232(16) -0.0013(14) -0.0013(12) 0.0021(12)
C26 0.0141(12) 0.0172(14) 0.0145(13) -0.0012(11) -0.0002(10) -0.0028(10)
C27 0.0159(12) 0.0185(14) 0.0209(15) 0.0018(12) 0.0011(11) 0.0024(10)
C28 0.0272(15) 0.0211(16) 0.0242(16) 0.0021(13) 0.0042(13) -0.0020(12)
C29 0.0286(15) 0.0222(16) 0.0223(16) -0.0018(13) 0.0069(13) -0.0067(12)
C30 0.0149(12) 0.0263(16) 0.0211(15) -0.0005(13) 0.0013(11) -0.0056(11)
C31 0.0150(12) 0.0226(15) 0.0155(14) 0.0028(12) -0.0006(10) -0.0013(11)
C32 0.0091(11) 0.0180(14) 0.0185(14) -0.0010(11) 0.0004(10) -0.0028(10)
C33 0.0137(12) 0.0192(15) 0.0194(15) -0.0001(12) -0.0013(11) -0.0009(10)
C34 0.0167(13) 0.0251(16) 0.0175(14) 0.0009(12) 0.0009(11) -0.0020(11)
C35 0.0207(13) 0.0222(15) 0.0201(15) -0.0042(12) 0.0072(11) 0.0003(11)
C36 0.0174(13) 0.0223(16) 0.0272(17) -0.0001(13) 0.0023(12) 0.0028(11)
C37 0.0122(12) 0.0232(16) 0.0197(14) 0.0002(12) -0.0007(10) -0.0003(10)
O1S 0.0224(10) 0.0357(14) 0.0316(13) 0.0051(11) 0.0049(9) 0.0054(9)
C1S 0.0340(17) 0.042(2) 0.0258(18) 0.0002(16) 0.0009(14) 0.0008(15)
C2S 0.0332(19) 0.067(3) 0.035(2) 0.006(2) 0.0014(16) 0.0121(19)
C3S 0.0286(17) 0.040(2) 0.039(2) -0.0092(18) 0.0075(15) 0.0016(15)
C4S 0.0289(19) 0.049(3) 0.062(3) 0.006(2) -0.0040(18) 0.0093(17)

loop_
_atom_type_symbol
_atom_type_description
_atom_type_scat_dispersion_real
_atom_type_scat_dispersion_imag
_atom_type_scat_source
C C 0.0181 0.0091 'International Tables Vol C Tables 4.2.6.8 and 6.1.1.4'
H H 0.0000 0.0000 'International Tables Vol C Tables 4.2.6.8 and 6.1.1.4'
N N 0.0311 0.0180 'International Tables Vol C Tables 4.2.6.8 and 6.1.1.4'
Cl Cl 0.3639 0.7018 'International Tables Vol C Tables 4.2.6.8 and 6.1.1.4'
Fe Fe -1.1336 3.1974 'International Tables Vol C Tables 4.2.6.8 and 6.1.1.4'
O O 0.0492 0.0322 'International Tables Vol C Tables 4.2.6.8 and 6.1.1.4'

loop_
_geom_angle_atom_site_label_1
_geom_angle_atom_site_label_2
_geom_angle_atom_site_label_3
_geom_angle
_geom_angle_site_symmetry_1
_geom_angle_site_symmetry_3
_geom_angle_publ_flag
N3 Fe1 N1 80.68(9) . . ?
N3 Fe1 C5 118.84(10) . . ?
N1 Fe1 C5 82.72(10) . . ?
N3 Fe1 Cl1 111.82(7) . . ?
N1 Fe1 Cl1 106.84(7) . . ?
C5 Fe1 Cl1 129.34(7) . . ?
N3 Fe1 C4 137.91(11) . . ?
N1 Fe1 C4 114.06(11) . . ?
C5 Fe1 C4 35.78(10) . . ?
Cl1 Fe1 C4 101.49(8) . . ?
N3 Fe1 C1 84.54(10) . . ?
N1 Fe1 C1 86.46(9) . . ?
C5 Fe1 C1 35.89(10) . . ?
Cl1 Fe1 C1 160.05(7) . . ?
C4 Fe1 C1 58.93(10) . . ?
N3 Fe1 C3 109.91(11) . . ?
N1 Fe1 C3 139.87(10) . . ?
C5 Fe1 C3 57.95(11) . . ?
Cl1 Fe1 C3 104.53(8) . . ?
C4 Fe1 C3 34.11(12) . . ?
C1 Fe1 C3 57.57(9) . . ?
N3 Fe1 C2 81.14(10) . . ?
N1 Fe1 C2 119.46(9) . . ?
C5 Fe1 C2 58.00(11) . . ?
Cl1 Fe1 C2 133.51(7) . . ?
C4 Fe1 C2 57.04(11) . . ?
C1 Fe1 C2 34.60(10) . . ?
C3 Fe1 C2 33.72(10) . . ?
C8 N1 N2 106.5(2) . . ?
C8 N1 Fe1 134.67(18) . . ?
N2 N1 Fe1 118.05(18) . . ?
C10 N2 N1 110.2(2) . . ?
C10 N2 C7 129.2(2) . . ?
N1 N2 C7 120.0(2) . . ?
C17 N3 N4 106.5(2) . . ?
C17 N3 Fe1 132.87(18) . . ?
N4 N3 Fe1 119.02(18) . . ?
C19 N4 N3 110.3(2) . . ?
C19 N4 C7 128.9(2) . . ?
N3 N4 C7 120.6(2) . . ?
C2 C1 C5 106.8(2) . . ?
C2 C1 C6 124.2(3) . . ?
C5 C1 C6 129.0(3) . . ?
C2 C1 Fe1 75.96(18) . . ?
C5 C1 Fe1 69.51(17) . . ?
C6 C1 Fe1 117.19(19) . . ?
C3 C2 C1 108.5(3) . . ?
C3 C2 Fe1 72.75(19) . . ?
C1 C2 Fe1 69.44(17) . . ?
C3 C2 H2 125.8 . . ?
C1 C2 H2 125.8 . . ?
Fe1 C2 H2 123.6 . . ?
C4 C3 C2 108.5(3) . . ?
C4 C3 Fe1 69.52(18) . . ?
C2 C3 Fe1 73.52(18) . . ?
C4 C3 H3 125.7 . . ?
C2 C3 H3 125.7 . . ?
Fe1 C3 H3 122.8 . . ?
C3 C4 C5 108.2(3) . . ?
C3 C4 Fe1 76.37(19) . . ?
C5 C4 Fe1 70.03(17) . . ?
C3 C4 H4 125.9 . . ?
C5 C4 H4 125.9 . . ?
Fe1 C4 H4 119.5 . . ?
C4 C5 C1 108.0(3) . . ?
C4 C5 Fe1 74.19(19) . . ?
C1 C5 Fe1 74.60(18) . . ?
C4 C5 H5 126.0 . . ?
C1 C5 H5 126.0 . . ?
Fe1 C5 H5 117.3 . . ?
C1 C6 C32 110.6(2) . . ?
C1 C6 C26 114.3(2) . . ?
C32 C6 C26 103.7(2) . . ?
C1 C6 C7 110.3(2) . . ?
C32 C6 C7 110.9(2) . . ?
C26 C6 C7 106.8(2) . . ?
N2 C7 N4 108.9(2) . . ?
N2 C7 C6 113.4(2) . . ?
N4 C7 C6 115.1(2) . . ?
N2 C7 H7 106.2 . . ?
N4 C7 H7 106.2 . . ?
C6 C7 H7 106.2 . . ?
N1 C8 C9 110.5(2) . . ?
N1 C8 C11 121.8(3) . . ?
C9 C8 C11 127.7(3) . . ?
C10 C9 C8 106.4(3) . . ?
C10 C9 H9 126.8 . . ?
C8 C9 H9 126.8 . . ?
N2 C10 C9 106.4(2) . . ?
N2 C10 C14 126.4(3) . . ?
C9 C10 C14 127.1(3) . . ?
C8 C11 C12 110.1(3) . . ?
C8 C11 C13 111.1(2) . . ?
C12 C11 C13 111.3(3) . . ?
C8 C11 H11 108.1 . . ?
C12 C11 H11 108.1 . . ?
C13 C11 H11 108.1 . . ?
C11 C12 H12A 109.5 . . ?
C11 C12 H12B 109.5 . . ?
H12A C12 H12B 109.5 . . ?
C11 C12 H12C 109.5 . . ?
H12A C12 H12C 109.5 . . ?
H12B C12 H12C 109.5 . . ?
C11 C13 H13A 109.5 . . ?
C11 C13 H13B 109.5 . . ?
H13A C13 H13B 109.5 . . ?
C11 C13 H13C 109.5 . . ?
H13A C13 H13C 109.5 . . ?
H13B C13 H13C 109.5 . . ?
C10 C14 C16 108.5(2) . . ?
C10 C14 C15 110.0(2) . . ?
C16 C14 C15 110.0(2) . . ?
C10 C14 H14 109.4 . . ?
C16 C14 H14 109.4 . . ?
C15 C14 H14 109.4 . . ?
C14 C15 H15A 109.5 . . ?
C14 C15 H15B 109.5 . . ?
H15A C15 H15B 109.5 . . ?
C14 C15 H15C 109.5 . . ?
H15A C15 H15C 109.5 . . ?
H15B C15 H15C 109.5 . . ?
C14 C16 H16A 109.5 . . ?
C14 C16 H16B 109.5 . . ?
H16A C16 H16B 109.5 . . ?
C14 C16 H16C 109.5 . . ?
H16A C16 H16C 109.5 . . ?
H16B C16 H16C 109.5 . . ?
N3 C17 C18 109.9(2) . . ?
N3 C17 C20 120.1(2) . . ?
C18 C17 C20 130.0(3) . . ?
C19 C18 C17 106.8(3) . . ?
C19 C18 H18 126.6 . . ?
C17 C18 H18 126.6 . . ?
N4 C19 C18 106.6(2) . . ?
N4 C19 C23 125.4(3) . . ?
C18 C19 C23 127.8(3) . . ?
C17 C20 C22 111.6(2) . . ?
C17 C20 C21 111.6(3) . . ?
C22 C20 C21 110.8(3) . . ?
C17 C20 H20 107.5 . . ?
C22 C20 H20 107.5 . . ?
C21 C20 H20 107.5 . . ?
C20 C21 H21A 109.5 . . ?
C20 C21 H21B 109.5 . . ?
H21A C21 H21B 109.5 . . ?
C20 C21 H21C 109.5 . . ?
H21A C21 H21C 109.5 . . ?
H21B C21 H21C 109.5 . . ?
C20 C22 H22A 109.5 . . ?
C20 C22 H22B 109.5 . . ?
H22A C22 H22B 109.5 . . ?
C20 C22 H22C 109.5 . . ?
H22A C22 H22C 109.5 . . ?
H22B C22 H22C 109.5 . . ?
C19 C23 C25 109.7(2) . . ?
C19 C23 C24 110.6(2) . . ?
C25 C23 C24 110.7(3) . . ?
C19 C23 H23 108.6 . . ?
C25 C23 H23 108.6 . . ?
C24 C23 H23 108.6 . . ?
C23 C24 H24A 109.5 . . ?
C23 C24 H24B 109.5 . . ?
H24A C24 H24B 109.5 . . ?
C23 C24 H24C 109.5 . . ?
H24A C24 H24C 109.5 . . ?
H24B C24 H24C 109.5 . . ?
C23 C25 H25A 109.5 . . ?
C23 C25 H25B 109.5 . . ?
H25A C25 H25B 109.5 . . ?
C23 C25 H25C 109.5 . . ?
H25A C25 H25C 109.5 . . ?
H25B C25 H25C 109.5 . . ?
C27 C26 C31 117.4(3) . . ?
C27 C26 C6 123.2(2) . . ?
C31 C26 C6 119.1(3) . . ?
C28 C27 C26 121.2(3) . . ?
C28 C27 H27 119.4 . . ?
C26 C27 H27 119.4 . . ?
C29 C28 C27 121.0(3) . . ?
C29 C28 H28 119.5 . . ?
C27 C28 H28 119.5 . . ?
C28 C29 C30 118.6(3) . . ?
C28 C29 H29 120.7 . . ?
C30 C29 H29 120.7 . . ?
C31 C30 C29 120.6(3) . . ?
C31 C30 H30 119.7 . . ?
C29 C30 H30 119.7 . . ?
C30 C31 C26 121.2(3) . . ?
C30 C31 H31 119.4 . . ?
C26 C31 H31 119.4 . . ?
C37 C32 C33 117.3(3) . . ?
C37 C32 C6 124.2(3) . . ?
C33 C32 C6 118.0(2) . . ?
C34 C33 C32 120.8(3) . . ?
C34 C33 H33 119.6 . . ?
C32 C33 H33 119.6 . . ?
C33 C34 C35 120.9(3) . . ?
C33 C34 H34 119.6 . . ?
C35 C34 H34 119.6 . . ?
C36 C35 C34 118.7(3) . . ?
C36 C35 H35 120.6 . . ?
C34 C35 H35 120.6 . . ?
C35 C36 C37 120.3(3) . . ?
C35 C36 H36 119.9 . . ?
C37 C36 H36 119.9 . . ?
C32 C37 C36 121.9(3) . . ?
C32 C37 H37 119.0 . . ?
C36 C37 H37 119.0 . . ?
C3S O1S C1S 112.9(3) . . ?
O1S C1S C2S 110.2(3) . . ?
O1S C1S H1SA 109.6 . . ?
C2S C1S H1SA 109.6 . . ?
O1S C1S H1SB 109.6 . . ?
C2S C1S H1SB 109.6 . . ?
H1SA C1S H1SB 108.1 . . ?
C1S C2S H2SA 109.5 . . ?
C1S C2S H2SB 109.5 . . ?
H2SA C2S H2SB 109.5 . . ?
C1S C2S H2SC 109.5 . . ?
H2SA C2S H2SC 109.5 . . ?
H2SB C2S H2SC 109.5 . . ?
O1S C3S C4S 109.4(3) . . ?
O1S C3S H3S1 109.8 . . ?
C4S C3S H3S1 109.8 . . ?
O1S C3S H3S2 109.8 . . ?
C4S C3S H3S2 109.8 . . ?
H3S1 C3S H3S2 108.2 . . ?
C3S C4S H4SA 109.5 . . ?
C3S C4S H4SB 109.5 . . ?
H4SA C4S H4SB 109.5 . . ?
C3S C4S H4SC 109.5 . . ?
H4SA C4S H4SC 109.5 . . ?
H4SB C4S H4SC 109.5 . . ?

loop_
_geom_bond_atom_site_label_1
_geom_bond_atom_site_label_2
_geom_bond_distance
_geom_bond_site_symmetry_2
_geom_bond_publ_flag
Fe1 N3 2.138(2) . ?
Fe1 N1 2.177(2) . ?
Fe1 C5 2.286(3) . ?
Fe1 Cl1 2.2901(8) . ?
Fe1 C4 2.340(3) . ?
Fe1 C1 2.352(3) . ?
Fe1 C3 2.427(3) . ?
Fe1 C2 2.437(3) . ?
N1 C8 1.325(4) . ?
N1 N2 1.372(3) . ?
N2 C10 1.372(4) . ?
N2 C7 1.461(4) . ?
N3 C17 1.334(4) . ?
N3 N4 1.374(3) . ?
N4 C19 1.366(4) . ?
N4 C7 1.462(4) . ?
C1 C2 1.427(4) . ?
C1 C5 1.431(4) . ?
C1 C6 1.534(3) . ?
C2 C3 1.411(4) . ?
C2 H2 0.9500 . ?
C3 C4 1.401(5) . ?
C3 H3 0.9500 . ?
C4 C5 1.422(4) . ?
C4 H4 0.9500 . ?
C5 H5 0.9500 . ?
C6 C32 1.545(4) . ?
C6 C26 1.555(4) . ?
C6 C7 1.599(4) . ?
C7 H7 1.0000 . ?
C8 C9 1.398(4) . ?
C8 C11 1.505(4) . ?
C9 C10 1.378(4) . ?
C9 H9 0.9500 . ?
C10 C14 1.503(3) . ?
C11 C12 1.519(5) . ?
C11 C13 1.524(5) . ?
C11 H11 1.0000 . ?
C12 H12A 0.9800 . ?
C12 H12B 0.9800 . ?
C12 H12C 0.9800 . ?
C13 H13A 0.9800 . ?
C13 H13B 0.9800 . ?
C13 H13C 0.9800 . ?
C14 C16 1.528(4) . ?
C14 C15 1.535(4) . ?
C14 H14 1.0000 . ?
C15 H15A 0.9800 . ?
C15 H15B 0.9800 . ?
C15 H15C 0.9800 . ?
C16 H16A 0.9800 . ?
C16 H16B 0.9800 . ?
C16 H16C 0.9800 . ?
C17 C18 1.397(4) . ?
C17 C20 1.516(4) . ?
C18 C19 1.376(4) . ?
C18 H18 0.9500 . ?
C19 C23 1.512(3) . ?
C20 C22 1.524(5) . ?
C20 C21 1.525(5) . ?
C20 H20 1.0000 . ?
C21 H21A 0.9800 . ?
C21 H21B 0.9800 . ?
C21 H21C 0.9800 . ?
C22 H22A 0.9800 . ?
C22 H22B 0.9800 . ?
C22 H22C 0.9800 . ?
C23 C25 1.528(4) . ?
C23 C24 1.532(4) . ?
C23 H23 1.0000 . ?
C24 H24A 0.9800 . ?
C24 H24B 0.9800 . ?
C24 H24C 0.9800 . ?
C25 H25A 0.9800 . ?
C25 H25B 0.9800 . ?
C25 H25C 0.9800 . ?
C26 C27 1.395(4) . ?
C26 C31 1.407(4) . ?
C27 C28 1.394(4) . ?
C27 H27 0.9500 . ?
C28 C29 1.385(4) . ?
C28 H28 0.9500 . ?
C29 C30 1.395(5) . ?
C29 H29 0.9500 . ?
C30 C31 1.389(4) . ?
C30 H30 0.9500 . ?
C31 H31 0.9500 . ?
C32 C37 1.388(4) . ?
C32 C33 1.403(4) . ?
C33 C34 1.389(4) . ?
C33 H33 0.9500 . ?
C34 C35 1.390(4) . ?
C34 H34 0.9500 . ?
C35 C36 1.383(4) . ?
C35 H35 0.9500 . ?
C36 C37 1.390(4) . ?
C36 H36 0.9500 . ?
C37 H37 0.9500 . ?
O1S C3S 1.404(4) . ?
O1S C1S 1.410(4) . ?
C1S C2S 1.481(5) . ?
C1S H1SA 0.9900 . ?
C1S H1SB 0.9900 . ?
C2S H2SA 0.9800 . ?
C2S H2SB 0.9800 . ?
C2S H2SC 0.9800 . ?
C3S C4S 1.489(6) . ?
C3S H3S1 0.9900 . ?
C3S H3S2 0.9900 . ?
C4S H4SA 0.9800 . ?
C4S H4SB 0.9800 . ?
C4S H4SC 0.9800 . ?

loop_
_geom_hbond_atom_site_label_D
_geom_hbond_atom_site_label_H
_geom_hbond_atom_site_label_A
_geom_hbond_distance_DH
_geom_hbond_distance_HA
_geom_hbond_distance_DA
_geom_hbond_angle_DHA
_geom_hbond_site_symmetry_A
_geom_hbond_publ_flag
C11 H11 Cl1 1.00 2.77 3.574(3) 138.2 . yes
C20 H20 Cl1 1.00 2.74 3.648(3) 151.8 . yes
C23 H23 Cl1 1.00 2.78 3.589(3) 137.9 1_655 yes

loop_
_geom_torsion_atom_site_label_1
_geom_torsion_atom_site_label_2
_geom_torsion_atom_site_label_3
_geom_torsion_atom_site_label_4
_geom_torsion
_geom_torsion_site_symmetry_1
_geom_torsion_site_symmetry_2
_geom_torsion_site_symmetry_3
_geom_torsion_site_symmetry_4
_geom_torsion_publ_flag
C8 N1 N2 C10 1.4(3) . . . . ?
Fe1 N1 N2 C10 172.63(19) . . . . ?
C8 N1 N2 C7 173.0(2) . . . . ?
Fe1 N1 N2 C7 -15.8(3) . . . . ?
C17 N3 N4 C19 -0.8(3) . . . . ?
Fe1 N3 N4 C19 166.45(19) . . . . ?
C17 N3 N4 C7 -175.8(3) . . . . ?
Fe1 N3 N4 C7 -8.5(3) . . . . ?
C5 C1 C2 C3 -0.4(4) . . . . ?
C6 C1 C2 C3 176.2(3) . . . . ?
Fe1 C1 C2 C3 62.7(2) . . . . ?
C5 C1 C2 Fe1 -63.1(2) . . . . ?
C6 C1 C2 Fe1 113.6(3) . . . . ?
C1 C2 C3 C4 0.5(4) . . . . ?
Fe1 C2 C3 C4 61.1(2) . . . . ?
C1 C2 C3 Fe1 -60.6(2) . . . . ?
C2 C3 C4 C5 -0.3(4) . . . . ?
Fe1 C3 C4 C5 63.3(2) . . . . ?
C2 C3 C4 Fe1 -63.6(2) . . . . ?
C3 C4 C5 C1 0.1(4) . . . . ?
Fe1 C4 C5 C1 67.5(2) . . . . ?
C3 C4 C5 Fe1 -67.5(2) . . . . ?
C2 C1 C5 C4 0.2(3) . . . . ?
C6 C1 C5 C4 -176.2(3) . . . . ?
Fe1 C1 C5 C4 -67.2(2) . . . . ?
C2 C1 C5 Fe1 67.5(2) . . . . ?
C6 C1 C5 Fe1 -109.0(3) . . . . ?
C2 C1 C6 C32 27.6(4) . . . . ?
C5 C1 C6 C32 -156.5(3) . . . . ?
Fe1 C1 C6 C32 118.7(2) . . . . ?
C2 C1 C6 C26 144.1(3) . . . . ?
C5 C1 C6 C26 -40.0(4) . . . . ?
Fe1 C1 C6 C26 -124.8(2) . . . . ?
C2 C1 C6 C7 -95.5(3) . . . . ?
C5 C1 C6 C7 80.4(4) . . . . ?
Fe1 C1 C6 C7 -4.4(3) . . . . ?
C10 N2 C7 N4 119.7(3) . . . . ?
N1 N2 C7 N4 -50.1(3) . . . . ?
C10 N2 C7 C6 -110.7(3) . . . . ?
N1 N2 C7 C6 79.6(3) . . . . ?
C19 N4 C7 N2 -108.3(3) . . . . ?
N3 N4 C7 N2 65.7(3) . . . . ?
C19 N4 C7 C6 123.0(3) . . . . ?
N3 N4 C7 C6 -63.0(3) . . . . ?
C1 C6 C7 N2 -61.2(3) . . . . ?
C32 C6 C7 N2 176.0(2) . . . . ?
C26 C6 C7 N2 63.6(3) . . . . ?
C1 C6 C7 N4 65.3(3) . . . . ?
C32 C6 C7 N4 -57.6(3) . . . . ?
C26 C6 C7 N4 -169.9(2) . . . . ?
N2 N1 C8 C9 -1.0(3) . . . . ?
Fe1 N1 C8 C9 -170.0(2) . . . . ?
N2 N1 C8 C11 178.6(3) . . . . ?
Fe1 N1 C8 C11 9.5(5) . . . . ?
N1 C8 C9 C10 0.2(4) . . . . ?
C11 C8 C9 C10 -179.3(3) . . . . ?
N1 N2 C10 C9 -1.3(3) . . . . ?
C7 N2 C10 C9 -171.9(3) . . . . ?
N1 N2 C10 C14 -179.1(3) . . . . ?
C7 N2 C10 C14 10.3(5) . . . . ?
C8 C9 C10 N2 0.7(3) . . . . ?
C8 C9 C10 C14 178.5(3) . . . . ?
N1 C8 C11 C12 -79.8(4) . . . . ?
C9 C8 C11 C12 99.6(4) . . . . ?
N1 C8 C11 C13 156.4(3) . . . . ?
C9 C8 C11 C13 -24.1(5) . . . . ?
N2 C10 C14 C16 116.8(3) . . . . ?
C9 C10 C14 C16 -60.5(4) . . . . ?
N2 C10 C14 C15 -122.7(3) . . . . ?
C9 C10 C14 C15 59.9(4) . . . . ?
N4 N3 C17 C18 0.1(3) . . . . ?
Fe1 N3 C17 C18 -164.6(2) . . . . ?
N4 N3 C17 C20 178.8(3) . . . . ?
Fe1 N3 C17 C20 14.1(4) . . . . ?
N3 C17 C18 C19 0.6(4) . . . . ?
C20 C17 C18 C19 -177.9(3) . . . . ?
N3 N4 C19 C18 1.2(3) . . . . ?
C7 N4 C19 C18 175.6(3) . . . . ?
N3 N4 C19 C23 -173.4(3) . . . . ?
C7 N4 C19 C23 1.1(5) . . . . ?
C17 C18 C19 N4 -1.1(3) . . . . ?
C17 C18 C19 C23 173.3(3) . . . . ?
N3 C17 C20 C22 -160.4(3) . . . . ?
C18 C17 C20 C22 18.0(5) . . . . ?
N3 C17 C20 C21 75.0(4) . . . . ?
C18 C17 C20 C21 -106.6(4) . . . . ?
N4 C19 C23 C25 104.2(3) . . . . ?
C18 C19 C23 C25 -69.2(4) . . . . ?
N4 C19 C23 C24 -133.3(3) . . . . ?
C18 C19 C23 C24 53.3(4) . . . . ?
C1 C6 C26 C27 -6.8(4) . . . . ?
C32 C6 C26 C27 113.7(3) . . . . ?
C7 C6 C26 C27 -129.1(3) . . . . ?
C1 C6 C26 C31 -179.9(3) . . . . ?
C32 C6 C26 C31 -59.4(3) . . . . ?
C7 C6 C26 C31 57.8(3) . . . . ?
C31 C26 C27 C28 -0.7(5) . . . . ?
C6 C26 C27 C28 -173.9(3) . . . . ?
C26 C27 C28 C29 -0.9(5) . . . . ?
C27 C28 C29 C30 1.4(5) . . . . ?
C28 C29 C30 C31 -0.4(5) . . . . ?
C29 C30 C31 C26 -1.2(5) . . . . ?
C27 C26 C31 C30 1.7(5) . . . . ?
C6 C26 C31 C30 175.2(3) . . . . ?
C1 C6 C32 C37 -144.9(3) . . . . ?
C26 C6 C32 C37 92.2(3) . . . . ?
C7 C6 C32 C37 -22.2(4) . . . . ?
C1 C6 C32 C33 43.6(3) . . . . ?
C26 C6 C32 C33 -79.4(3) . . . . ?
C7 C6 C32 C33 166.3(2) . . . . ?
C37 C32 C33 C34 2.3(4) . . . . ?
C6 C32 C33 C34 174.4(3) . . . . ?
C32 C33 C34 C35 -0.8(5) . . . . ?
C33 C34 C35 C36 -0.8(5) . . . . ?
C34 C35 C36 C37 0.8(5) . . . . ?
C33 C32 C37 C36 -2.3(4) . . . . ?
C6 C32 C37 C36 -173.9(3) . . . . ?
C35 C36 C37 C32 0.8(5) . . . . ?
C3S O1S C1S C2S -178.1(3) . . . . ?
C1S O1S C3S C4S -177.7(3) . . . . ?
